data_4110725
loop_
_publ_author_name
'Anna V. Davis'
'Timothy K. Firman'
'Benjamin P. Hay'
'Kenneth N. Raymond'

_publ_section_title
;
 d-Orbital Effects on Stereochemical Non-Rigidity: Twisted TiIV
 Intramolecular Dynamics
;
_journal_name_full 'Journal of the American Chemical Society'
_journal_page_first 9484
_journal_page_last 9496
_journal_paper_doi 10.1021/ja0617946
_journal_volume 128
_journal_year 2006
_chemical_formula_moiety 'C39 H54 K2 N6 O12 Ti'
_chemical_formula_sum 'C39 H54 K2 N6 O12 Ti'
_chemical_formula_weight 924.98
_chemical_name_systematic
; 
 ? 
;
_space_group_IT_number 205
_symmetry_cell_setting cubic
_symmetry_space_group_name_Hall '-P 2ac 2ab 3'
_symmetry_space_group_name_H-M 'P a -3'
_atom_sites_solution_hydrogens geom
_atom_sites_solution_primary direct
_atom_sites_solution_secondary difmap
_audit_creation_method SHELXL-97
_cell_angle_alpha 90.00
_cell_angle_beta 90.00
_cell_angle_gamma 90.00
_cell_formula_units_Z 8
_cell_length_a 20.9569(8)
_cell_length_b 20.9569(8)
_cell_length_c 20.9569(8)
_cell_measurement_reflns_used 8192
_cell_measurement_temperature 133(2)
_cell_measurement_theta_max 24.71
_cell_measurement_theta_min 2.38
_cell_volume 9204.1(6)
_computing_cell_refinement 'Bruker SAINT v5.31'
_computing_data_collection 'Bruker SMART v5.052'
_computing_data_reduction 'Bruker SAINT v5.31'
_computing_structure_refinement 'SHELXL-97 (Sheldrick, 1997)'
_computing_structure_solution 'SHELXS-97 (Sheldrick, 1990)'
_diffrn_ambient_temperature 146(2)
_diffrn_measured_fraction_theta_full 0.997
_diffrn_measured_fraction_theta_max 0.997
_diffrn_measurement_device_type 'Bruker SMART CCD'
_diffrn_measurement_method /w\2/q-scans
_diffrn_radiation_monochromator graphite
_diffrn_radiation_source 'fine-focus sealed tube'
_diffrn_radiation_type MoK\a
_diffrn_radiation_wavelength 0.71073
_diffrn_reflns_av_R_equivalents 0.0600
_diffrn_reflns_av_sigmaI/netI 0.0272
_diffrn_reflns_limit_h_max 24
_diffrn_reflns_limit_h_min -15
_diffrn_reflns_limit_k_max 22
_diffrn_reflns_limit_k_min -24
_diffrn_reflns_limit_l_max 24
_diffrn_reflns_limit_l_min -22
_diffrn_reflns_number 39453
_diffrn_reflns_theta_full 24.74
_diffrn_reflns_theta_max 24.74
_diffrn_reflns_theta_min 1.68
_exptl_absorpt_coefficient_mu 0.430
_exptl_absorpt_correction_T_max 0.9383
_exptl_absorpt_correction_T_min 0.8570
_exptl_absorpt_correction_type empirical
_exptl_absorpt_process_details 'Sheldrick, 2001'
_exptl_crystal_colour orange
_exptl_crystal_density_diffrn 1.335
_exptl_crystal_description block
_exptl_crystal_F_000 3888
_exptl_crystal_size_max 0.37
_exptl_crystal_size_mid 0.22
_exptl_crystal_size_min 0.15
_refine_diff_density_max 0.681
_refine_diff_density_min -0.393
_refine_diff_density_rms 0.082
_refine_ls_extinction_coef 0.0024(4)
_refine_ls_extinction_expression Fc^*^=kFc[1+0.001xFc^2^\l^3^/sin(2\q)]^-1/4^
_refine_ls_extinction_method SHELXL
_refine_ls_goodness_of_fit_ref 1.046
_refine_ls_hydrogen_treatment mixed
_refine_ls_matrix_type full
_refine_ls_number_parameters 183
_refine_ls_number_reflns 2626
_refine_ls_number_restraints 0
_refine_ls_restrained_S_all 1.046
_refine_ls_R_factor_all 0.0739
_refine_ls_R_factor_gt 0.0546
_refine_ls_shift/su_max 0.001
_refine_ls_shift/su_mean 0.000
_refine_ls_structure_factor_coef Fsqd
_refine_ls_weighting_details 'calc w=1/[\s^2^(Fo^2^)+(0.1006P)^2^+6.3831P] where P=(Fo^2^+2Fc^2^)/3'
_refine_ls_weighting_scheme calc
_refine_ls_wR_factor_gt 0.1506
_refine_ls_wR_factor_ref 0.1663
_reflns_number_gt 1959
_reflns_number_total 2626
_reflns_threshold_expression >2sigma(I)
_cod_data_source_file ja0617946-s4.cif
_cod_data_source_block ad5035
_cod_original_sg_symbol_Hall '-P 2ac 2ab'
_cod_database_code 4110725

loop_
_symmetry_equiv_pos_as_xyz
'x, y, z'
'-x+1/2, -y, z+1/2'
'-x, y+1/2, -z+1/2'
'x+1/2, -y+1/2, -z'
'z, x, y'
'z+1/2, -x+1/2, -y'
'-z+1/2, -x, y+1/2'
'-z, x+1/2, -y+1/2'
'y, z, x'
'-y, z+1/2, -x+1/2'
'y+1/2, -z+1/2, -x'
'-y+1/2, -z, x+1/2'
'-x, -y, -z'
'x-1/2, y, -z-1/2'
'x, -y-1/2, z-1/2'
'-x-1/2, y-1/2, z'
'-z, -x, -y'
'-z-1/2, x-1/2, y'
'z-1/2, x, -y-1/2'
'z, -x-1/2, y-1/2'
'-y, -z, -x'
'y, -z-1/2, x-1/2'
'-y-1/2, z-1/2, x'
'y-1/2, z, -x-1/2'

loop_
_atom_site_label
_atom_site_type_symbol
_atom_site_fract_x
_atom_site_fract_y
_atom_site_fract_z
_atom_site_U_iso_or_equiv
_atom_site_adp_type
_atom_site_occupancy
_atom_site_symmetry_multiplicity
_atom_site_calc_flag
_atom_site_refinement_flags
_atom_site_disorder_assembly
_atom_site_disorder_group
Ti1 Ti 0.70033(2) 0.70033(2) 0.70033(2) 0.0268(3) Uani 1 3 d S . .
K1 K 0.79533(3) 0.79533(3) 0.79533(3) 0.0300(3) Uani 1 3 d S . .
K2 K 0.89308(4) 0.89308(4) 0.89308(4) 0.0660(5) Uani 1 3 d S . .
O1 O 0.71804(9) 0.68512(9) 0.60872(9) 0.0311(5) Uani 1 1 d . . .
O2 O 0.79294(9) 0.71061(10) 0.69859(9) 0.0321(5) Uani 1 1 d . . .
O3 O 0.78509(12) 0.68356(14) 0.41651(11) 0.0594(7) Uani 1 1 d . . .
N1 N 0.70248(14) 0.66086(15) 0.48175(13) 0.0463(8) Uani 1 1 d . . .
H1 H 0.6893(18) 0.6611(19) 0.5204(19) 0.056 Uiso 1 1 d . . .
C1 C 0.77714(14) 0.70259(13) 0.58962(14) 0.0325(7) Uani 1 1 d . . .
C2 C 0.81844(14) 0.71863(14) 0.64025(14) 0.0336(7) Uani 1 1 d . . .
C3 C 0.87984(15) 0.73977(15) 0.62904(17) 0.0427(8) Uani 1 1 d . . .
H3A H 0.9071 0.7510 0.6635 0.051 Uiso 1 1 calc R . .
C4 C 0.90097(17) 0.74432(19) 0.56620(18) 0.0529(9) Uani 1 1 d . . .
H4A H 0.9429 0.7593 0.5576 0.064 Uiso 1 1 calc R . .
C5 C 0.86157(16) 0.72729(17) 0.51641(17) 0.0494(9) Uani 1 1 d . . .
H5A H 0.8771 0.7305 0.4739 0.059 Uiso 1 1 calc R . .
C6 C 0.79890(15) 0.70522(15) 0.52663(16) 0.0400(8) Uani 1 1 d . . .
C7 C 0.76147(16) 0.68269(17) 0.47079(15) 0.0445(8) Uani 1 1 d . . .
C8 C 0.66187(18) 0.6333(2) 0.43215(16) 0.0554(10) Uani 1 1 d . . .
H8A H 0.6903 0.6169 0.3975 0.067 Uiso 1 1 calc R . .
C9 C 0.6258(2) 0.5779(3) 0.4589(2) 0.0855(15) Uani 1 1 d . . .
H9A H 0.6560 0.5460 0.4750 0.128 Uiso 1 1 calc R . .
H9B H 0.5994 0.5589 0.4254 0.128 Uiso 1 1 calc R . .
H9C H 0.5985 0.5926 0.4939 0.128 Uiso 1 1 calc R . .
C10 C 0.6197(2) 0.6843(3) 0.4036(2) 0.0841(15) Uani 1 1 d . . .
H10A H 0.6459 0.7208 0.3906 0.126 Uiso 1 1 calc R . .
H10B H 0.5883 0.6981 0.4354 0.126 Uiso 1 1 calc R . .
H10C H 0.5974 0.6670 0.3663 0.126 Uiso 1 1 calc R . .
N2 N 0.84711(13) 0.94564(13) 1.09944(13) 0.0436(7) Uiso 0.638(6) 1 d P A 1
O4 O 0.8246(3) 0.9479(2) 0.9943(2) 0.0787(17) Uiso 0.638(6) 1 d P A 1
C11 C 0.8068(3) 0.9506(3) 1.0499(3) 0.0569(17) Uiso 0.638(6) 1 d P A 1
H11A H 0.7627 0.9564 1.0583 0.068 Uiso 0.638(6) 1 calc PR A 1
C12 C 0.8242(4) 0.9492(3) 1.1636(3) 0.0563(17) Uiso 0.638(6) 1 d P A 1
H12A H 0.7779 0.9555 1.1633 0.085 Uiso 0.638(6) 1 calc PR A 1
H12B H 0.8446 0.9851 1.1855 0.085 Uiso 0.638(6) 1 calc PR A 1
H12C H 0.8344 0.9095 1.1861 0.085 Uiso 0.638(6) 1 calc PR A 1
C13 C 0.9144(3) 0.9314(3) 1.0896(4) 0.071(2) Uiso 0.638(6) 1 d P A 1
H13A H 0.9259 0.9404 1.0452 0.106 Uiso 0.638(6) 1 calc PR A 1
H13B H 0.9222 0.8862 1.0990 0.106 Uiso 0.638(6) 1 calc PR A 1
H13C H 0.9402 0.9579 1.1182 0.106 Uiso 0.638(6) 1 calc PR A 1
N2A N 0.84711(13) 0.94564(13) 1.09944(13) 0.0436(7) Uiso 0.362(6) 1 d P A 2
O4A O 0.8757(5) 0.9441(5) 0.9983(5) 0.085(3) Uiso 0.362(6) 1 d P A 2
C11A C 0.8875(6) 0.9322(6) 1.0535(6) 0.065(3) Uiso 0.362(6) 1 d P A 2
H11B H 0.9270 0.9127 1.0639 0.078 Uiso 0.362(6) 1 calc PR A 2
C12A C 0.7830(6) 0.9706(7) 1.0902(7) 0.080(4) Uiso 0.362(6) 1 d P A 2
H12D H 0.7807 0.9928 1.0491 0.119 Uiso 0.362(6) 1 calc PR A 2
H12E H 0.7729 1.0006 1.1246 0.119 Uiso 0.362(6) 1 calc PR A 2
H12F H 0.7523 0.9354 1.0906 0.119 Uiso 0.362(6) 1 calc PR A 2
C13A C 0.8613(7) 0.9357(6) 1.1678(6) 0.067(3) Uiso 0.362(6) 1 d P A 2
H13D H 0.9020 0.9131 1.1722 0.100 Uiso 0.362(6) 1 calc PR A 2
H13E H 0.8271 0.9103 1.1872 0.100 Uiso 0.362(6) 1 calc PR A 2
H13F H 0.8641 0.9771 1.1893 0.100 Uiso 0.362(6) 1 calc PR A 2

loop_
_atom_site_aniso_label
_atom_site_aniso_U_11
_atom_site_aniso_U_22
_atom_site_aniso_U_33
_atom_site_aniso_U_23
_atom_site_aniso_U_13
_atom_site_aniso_U_12
Ti1 0.0268(3) 0.0268(3) 0.0268(3) 0.0008(2) 0.0008(2) 0.0008(2)
K1 0.0300(3) 0.0300(3) 0.0300(3) -0.0017(2) -0.0017(2) -0.0017(2)
K2 0.0660(5) 0.0660(5) 0.0660(5) -0.0150(4) -0.0150(4) -0.0150(4)
O1 0.0293(11) 0.0352(11) 0.0288(10) 0.0001(9) 0.0017(8) -0.0009(9)
O2 0.0278(11) 0.0361(12) 0.0323(11) -0.0011(9) 0.0009(8) 0.0012(8)
O3 0.0568(15) 0.092(2) 0.0296(13) 0.0092(12) 0.0093(11) 0.0141(14)
N1 0.0483(18) 0.064(2) 0.0269(14) -0.0010(13) 0.0018(12) 0.0046(14)
C1 0.0315(16) 0.0306(15) 0.0354(17) 0.0046(12) 0.0049(13) 0.0028(12)
C2 0.0341(16) 0.0308(15) 0.0357(17) 0.0014(13) 0.0036(13) 0.0029(13)
C3 0.0345(17) 0.0431(19) 0.051(2) 0.0022(15) 0.0029(14) -0.0015(14)
C4 0.0402(19) 0.060(2) 0.058(2) 0.0076(18) 0.0118(17) -0.0082(17)
C5 0.047(2) 0.056(2) 0.045(2) 0.0096(17) 0.0165(17) 0.0023(17)
C6 0.0403(18) 0.0426(19) 0.0372(18) 0.0071(14) 0.0054(14) 0.0038(14)
C7 0.047(2) 0.053(2) 0.0332(18) 0.0066(15) 0.0049(15) 0.0126(16)
C8 0.057(2) 0.076(3) 0.0337(18) -0.0102(18) -0.0026(16) 0.009(2)
C9 0.089(4) 0.102(4) 0.065(3) -0.010(3) -0.015(3) -0.016(3)
C10 0.079(3) 0.114(4) 0.060(3) -0.007(3) -0.024(2) 0.028(3)

loop_
_atom_type_symbol
_atom_type_description
_atom_type_scat_dispersion_real
_atom_type_scat_dispersion_imag
_atom_type_scat_source
C C 0.0033 0.0016 'International Tables Vol C Tables 4.2.6.8 and 6.1.1.4'
H H 0.0000 0.0000 'International Tables Vol C Tables 4.2.6.8 and 6.1.1.4'
N N 0.0061 0.0033 'International Tables Vol C Tables 4.2.6.8 and 6.1.1.4'
O O 0.0106 0.0060 'International Tables Vol C Tables 4.2.6.8 and 6.1.1.4'
K K 0.2009 0.2494 'International Tables Vol C Tables 4.2.6.8 and 6.1.1.4'
Ti Ti 0.2776 0.4457 'International Tables Vol C Tables 4.2.6.8 and 6.1.1.4'

loop_
_geom_angle_atom_site_label_1
_geom_angle_atom_site_label_2
_geom_angle_atom_site_label_3
_geom_angle
_geom_angle_site_symmetry_1
_geom_angle_site_symmetry_3
O2 Ti1 O2 84.89(9) 9 .
O2 Ti1 O2 84.89(9) 9 5
O2 Ti1 O2 84.89(9) . 5
O2 Ti1 O1 79.25(8) 9 9
O2 Ti1 O1 105.68(8) . 9
O2 Ti1 O1 159.93(8) 5 9
O2 Ti1 O1 159.93(8) 9 .
O2 Ti1 O1 79.25(8) . .
O2 Ti1 O1 105.68(8) 5 .
O1 Ti1 O1 93.20(8) 9 .
O2 Ti1 O1 105.68(8) 9 5
O2 Ti1 O1 159.93(8) . 5
O2 Ti1 O1 79.25(8) 5 5
O1 Ti1 O1 93.20(8) 9 5
O1 Ti1 O1 93.20(8) . 5
O2 Ti1 K1 51.19(6) 9 .
O2 Ti1 K1 51.19(6) . .
O2 Ti1 K1 51.19(6) 5 .
O1 Ti1 K1 122.97(6) 9 .
O1 Ti1 K1 122.97(6) . .
O1 Ti1 K1 122.97(6) 5 .
O3 K1 O3 85.85(9) 15_576 19_657
O3 K1 O3 85.85(9) 15_576 23_765
O3 K1 O3 85.85(9) 19_657 23_765
O3 K1 O2 148.17(8) 15_576 .
O3 K1 O2 95.29(7) 19_657 .
O3 K1 O2 125.98(7) 23_765 .
O3 K1 O2 125.98(7) 15_576 5
O3 K1 O2 148.17(8) 19_657 5
O3 K1 O2 95.29(7) 23_765 5
O2 K1 O2 58.56(7) . 5
O3 K1 O2 95.29(7) 15_576 9
O3 K1 O2 125.98(7) 19_657 9
O3 K1 O2 148.17(8) 23_765 9
O2 K1 O2 58.55(7) . 9
O2 K1 O2 58.56(7) 5 9
O3 K1 Ti1 128.15(6) 15_576 .
O3 K1 Ti1 128.15(6) 19_657 .
O3 K1 Ti1 128.15(6) 23_765 .
O2 K1 Ti1 34.38(4) . .
O2 K1 Ti1 34.38(4) 5 .
O2 K1 Ti1 34.38(4) 9 .
O3 K1 K2 51.85(6) 15_576 .
O3 K1 K2 51.85(6) 19_657 .
O3 K1 K2 51.85(6) 23_765 .
O2 K1 K2 145.62(4) . .
O2 K1 K2 145.62(4) 5 .
O2 K1 K2 145.62(4) 9 .
Ti1 K1 K2 180.00(2) . .
O4A K2 O4A 79.0(4) 9 .
O4A K2 O4A 79.0(4) 9 5
O4A K2 O4A 79.0(4) . 5
O4A K2 O4 22.5(2) 9 9
O4A K2 O4 100.9(3) . 9
O4A K2 O4 88.1(3) 5 9
O4A K2 O4 88.1(3) 9 .
O4A K2 O4 22.5(2) . .
O4A K2 O4 100.9(3) 5 .
O4 K2 O4 106.65(13) 9 .
O4A K2 O4 100.9(3) 9 5
O4A K2 O4 88.1(3) . 5
O4A K2 O4 22.5(2) 5 5
O4 K2 O4 106.65(13) 9 5
O4 K2 O4 106.65(13) . 5
O4A K2 O3 88.5(2) 9 23_765
O4A K2 O3 123.8(2) . 23_765
O4A K2 O3 151.6(2) 5 23_765
O4 K2 O3 71.99(12) 9 23_765
O4 K2 O3 104.12(13) . 23_765
O4 K2 O3 148.03(13) 5 23_765
O4A K2 O3 151.6(2) 9 15_576
O4A K2 O3 88.5(2) . 15_576
O4A K2 O3 123.8(2) 5 15_576
O4 K2 O3 148.03(13) 9 15_576
O4 K2 O3 71.99(12) . 15_576
O4 K2 O3 104.12(13) 5 15_576
O3 K2 O3 77.38(8) 23_765 15_576
O4A K2 O3 123.8(2) 9 19_657
O4A K2 O3 151.6(2) . 19_657
O4A K2 O3 88.5(2) 5 19_657
O4 K2 O3 104.12(13) 9 19_657
O4 K2 O3 148.03(13) . 19_657
O4 K2 O3 71.99(12) 5 19_657
O3 K2 O3 77.39(8) 23_765 19_657
O3 K2 O3 77.38(8) 15_576 19_657
O4A K2 C11A 69.3(3) 9 5
O4A K2 C11A 86.9(3) . 5
O4A K2 C11A 13.7(3) 5 5
O4 K2 C11A 75.5(3) 9 5
O4 K2 C11A 109.4(2) . 5
O4 K2 C11A 32.0(3) 5 5
O3 K2 C11A 138.5(2) 23_765 5
O3 K2 C11A 136.0(2) 15_576 5
O3 K2 C11A 86.5(2) 19_657 5
O4A K2 C11A 86.9(3) 9 .
O4A K2 C11A 13.7(3) . .
O4A K2 C11A 69.3(3) 5 .
O4 K2 C11A 109.4(2) 9 .
O4 K2 C11A 32.0(3) . .
O4 K2 C11A 75.5(2) 5 .
O3 K2 C11A 136.0(2) 23_765 .
O3 K2 C11A 86.5(2) 15_576 .
O3 K2 C11A 138.5(2) 19_657 .
C11A K2 C11A 79.1(3) 5 .
O4A K2 C11A 13.7(3) 9 9
O4A K2 C11A 69.3(3) . 9
O4A K2 C11A 86.9(3) 5 9
O4 K2 C11A 32.0(3) 9 9
O4 K2 C11A 75.5(2) . 9
O4 K2 C11A 109.4(2) 5 9
O3 K2 C11A 86.5(2) 23_765 9
O3 K2 C11A 138.6(2) 15_576 9
O3 K2 C11A 136.0(2) 19_657 9
C11A K2 C11A 79.1(3) 5 9
C11A K2 C11A 79.1(3) . 9
C1 O1 Ti1 114.52(18) . .
C2 O2 Ti1 115.18(17) . .
C2 O2 K1 126.45(18) . .
Ti1 O2 K1 94.42(7) . .
C7 O3 K1 159.3(2) . 15_575
C7 O3 K2 118.2(2) . 15_575
K1 O3 K2 81.94(7) 15_575 15_575
C7 N1 C8 123.4(3) . .
C7 N1 H1 117(3) . .
C8 N1 H1 119(3) . .
O1 C1 C6 126.1(3) . .
O1 C1 C2 113.8(3) . .
C6 C1 C2 120.1(3) . .
O2 C2 C3 124.4(3) . .
O2 C2 C1 114.2(3) . .
C3 C2 C1 121.4(3) . .
C2 C3 C4 118.6(3) . .
C2 C3 H3A 120.7 . .
C4 C3 H3A 120.7 . .
C5 C4 C3 120.5(3) . .
C5 C4 H4A 119.7 . .
C3 C4 H4A 119.7 . .
C4 C5 C6 121.9(3) . .
C4 C5 H5A 119.0 . .
C6 C5 H5A 119.0 . .
C1 C6 C5 117.4(3) . .
C1 C6 C7 124.0(3) . .
C5 C6 C7 118.5(3) . .
O3 C7 N1 122.1(3) . .
O3 C7 C6 120.5(3) . .
N1 C7 C6 117.5(3) . .
N1 C8 C9 109.5(3) . .
N1 C8 C10 110.1(3) . .
C9 C8 C10 113.7(4) . .
N1 C8 H8A 107.8 . .
C9 C8 H8A 107.8 . .
C10 C8 H8A 107.8 . .
C8 C9 H9A 109.5 . .
C8 C9 H9B 109.5 . .
H9A C9 H9B 109.5 . .
C8 C9 H9C 109.5 . .
H9A C9 H9C 109.5 . .
H9B C9 H9C 109.5 . .
C8 C10 H10A 109.5 . .
C8 C10 H10B 109.5 . .
H10A C10 H10B 109.5 . .
C8 C10 H10C 109.5 . .
H10A C10 H10C 109.5 . .
H10B C10 H10C 109.5 . .
C11 N2 C12 120.8(5) . .
C11 N2 C13 121.1(5) . .
C12 N2 C13 117.9(4) . .
C11 O4 K2 153.3(5) . .
O4 C11 N2 122.8(6) . .
O4 C11 H11A 118.6 . .
N2 C11 H11A 118.6 . .
C11A O4A K2 137.2(9) . .
O4A C11A K2 29.1(6) . .
O4A C11A H11B 119.1 . .
K2 C11A H11B 95.2 . .
H12D C12A H12E 109.5 . .
H12D C12A H12F 109.5 . .
H12E C12A H12F 109.5 . .
H13D C13A H13E 109.5 . .
H13D C13A H13F 109.5 . .
H13E C13A H13F 109.5 . .

loop_
_geom_bond_atom_site_label_1
_geom_bond_atom_site_label_2
_geom_bond_distance
_geom_bond_site_symmetry_2
Ti1 O2 1.9531(19) 9
Ti1 O2 1.9532(19) .
Ti1 O2 1.9532(19) 5
Ti1 O1 1.981(2) 9
Ti1 O1 1.981(2) .
Ti1 O1 1.981(2) 5
Ti1 K1 3.4485(14) .
K1 O3 2.587(2) 15_576
K1 O3 2.587(2) 19_657
K1 O3 2.587(2) 23_765
K1 O2 2.695(2) .
K1 O2 2.695(2) 5
K1 O2 2.695(2) 9
K1 K2 3.5481(17) .
K2 O4A 2.477(10) 9
K2 O4A 2.477(10) .
K2 O4A 2.477(10) 5
K2 O4 2.807(5) 9
K2 O4 2.807(5) .
K2 O4 2.807(5) 5
K2 O3 2.818(3) 23_765
K2 O3 2.818(3) 15_576
K2 O3 2.818(3) 19_657
K2 C11A 3.462(13) 5
K2 C11A 3.462(13) .
K2 C11A 3.462(13) 9
O1 C1 1.352(3) .
O2 C2 1.345(4) .
O3 C7 1.241(4) .
O3 K1 2.587(2) 15_575
O3 K2 2.818(3) 15_575
N1 C7 1.338(4) .
N1 C8 1.462(4) .
N1 H1 0.86(4) .
C1 C6 1.398(4) .
C1 C2 1.410(4) .
C2 C3 1.381(4) .
C3 C4 1.393(5) .
C3 H3A 0.9500 .
C4 C5 1.378(5) .
C4 H4A 0.9500 .
C5 C6 1.409(5) .
C5 H5A 0.9500 .
C6 C7 1.486(5) .
C8 C9 1.495(6) .
C8 C10 1.510(6) .
C8 H8A 1.0000 .
C9 H9A 0.9800 .
C9 H9B 0.9800 .
C9 H9C 0.9800 .
C10 H10A 0.9800 .
C10 H10B 0.9800 .
C10 H10C 0.9800 .
N2 C11 1.342(7) .
N2 C12 1.431(6) .
N2 C13 1.455(8) .
O4 C11 1.225(8) .
C11 H11A 0.9500 .
C12 H12A 0.9800 .
C12 H12B 0.9800 .
C12 H12C 0.9800 .
C13 H13A 0.9800 .
C13 H13B 0.9800 .
C13 H13C 0.9800 .
O4A C11A 1.209(15) .
C11A H11B 0.9500 .
C12A H12D 0.9800 .
C12A H12E 0.9800 .
C12A H12F 0.9800 .
C13A H13D 0.9800 .
C13A H13E 0.9800 .
C13A H13F 0.9800 .

loop_
_geom_torsion_atom_site_label_1
_geom_torsion_atom_site_label_2
_geom_torsion_atom_site_label_3
_geom_torsion_atom_site_label_4
_geom_torsion
_geom_torsion_site_symmetry_1
_geom_torsion_site_symmetry_4
O2 Ti1 K1 O3 -19.92(11) 9 15_576
O2 Ti1 K1 O3 -139.92(11) . 15_576
O2 Ti1 K1 O3 100.08(11) 5 15_576
O1 Ti1 K1 O3 -56.14(11) 9 15_576
O1 Ti1 K1 O3 -176.14(11) . 15_576
O1 Ti1 K1 O3 63.86(11) 5 15_576
O2 Ti1 K1 O3 100.07(11) 9 19_657
O2 Ti1 K1 O3 -19.92(11) . 19_657
O2 Ti1 K1 O3 -139.92(11) 5 19_657
O1 Ti1 K1 O3 63.86(11) 9 19_657
O1 Ti1 K1 O3 -56.14(11) . 19_657
O1 Ti1 K1 O3 -176.14(11) 5 19_657
O2 Ti1 K1 O3 -139.92(11) 9 23_765
O2 Ti1 K1 O3 100.08(11) . 23_765
O2 Ti1 K1 O3 -19.92(11) 5 23_765
O1 Ti1 K1 O3 -176.14(11) 9 23_765
O1 Ti1 K1 O3 63.86(11) . 23_765
O1 Ti1 K1 O3 -56.14(11) 5 23_765
O2 Ti1 K1 O2 120.00(11) 9 .
O2 Ti1 K1 O2 -120.00(11) 5 .
O1 Ti1 K1 O2 83.79(10) 9 .
O1 Ti1 K1 O2 -36.22(10) . .
O1 Ti1 K1 O2 -156.22(10) 5 .
O2 Ti1 K1 O2 -120.00(11) 9 5
O2 Ti1 K1 O2 120.00(11) . 5
O1 Ti1 K1 O2 -156.21(10) 9 5
O1 Ti1 K1 O2 83.78(10) . 5
O1 Ti1 K1 O2 -36.22(10) 5 5
O2 Ti1 K1 O2 -120.00(11) . 9
O2 Ti1 K1 O2 120.00(11) 5 9
O1 Ti1 K1 O2 -36.21(10) 9 9
O1 Ti1 K1 O2 -156.21(10) . 9
O1 Ti1 K1 O2 83.79(10) 5 9
O2 Ti1 O1 C1 -52.1(3) 9 .
O2 Ti1 O1 C1 -13.75(18) . .
O2 Ti1 O1 C1 67.77(19) 5 .
O1 Ti1 O1 C1 -119.1(2) 9 .
O1 Ti1 O1 C1 147.5(2) 5 .
K1 Ti1 O1 C1 14.2(2) . .
O2 Ti1 O2 C2 -176.7(2) 9 .
O2 Ti1 O2 C2 -91.4(2) 5 .
O1 Ti1 O2 C2 106.01(19) 9 .
O1 Ti1 O2 C2 15.68(19) . .
O1 Ti1 O2 C2 -53.6(4) 5 .
K1 Ti1 O2 C2 -134.0(2) . .
O2 Ti1 O2 K1 -42.66(4) 9 .
O2 Ti1 O2 K1 42.65(4) 5 .
O1 Ti1 O2 K1 -119.97(8) 9 .
O1 Ti1 O2 K1 149.70(8) . .
O1 Ti1 O2 K1 80.4(3) 5 .
O3 K1 O2 C2 -160.3(2) 15_576 .
O3 K1 O2 C2 -69.6(2) 19_657 .
O3 K1 O2 C2 19.1(2) 23_765 .
O2 K1 O2 C2 91.0(2) 5 .
O2 K1 O2 C2 161.0(2) 9 .
Ti1 K1 O2 C2 126.0(2) . .
K2 K1 O2 C2 -54.0(2) . .
O3 K1 O2 Ti1 73.73(16) 15_576 .
O3 K1 O2 Ti1 164.39(9) 19_657 .
O3 K1 O2 Ti1 -106.90(10) 23_765 .
O2 K1 O2 Ti1 -34.98(13) 5 .
O2 K1 O2 Ti1 34.98(13) 9 .
K2 K1 O2 Ti1 180.0 . .
Ti1 O1 C1 C6 -170.7(2) . .
Ti1 O1 C1 C2 9.7(3) . .
Ti1 O2 C2 C3 165.9(2) . .
K1 O2 C2 C3 48.9(4) . .
Ti1 O2 C2 C1 -15.0(3) . .
K1 O2 C2 C1 -132.0(2) . .
O1 C1 C2 O2 3.3(4) . .
C6 C1 C2 O2 -176.3(3) . .
O1 C1 C2 C3 -177.6(3) . .
C6 C1 C2 C3 2.8(4) . .
O2 C2 C3 C4 178.3(3) . .
C1 C2 C3 C4 -0.8(5) . .
C2 C3 C4 C5 -0.8(5) . .
C3 C4 C5 C6 0.4(6) . .
O1 C1 C6 C5 177.4(3) . .
C2 C1 C6 C5 -3.1(4) . .
O1 C1 C6 C7 -6.4(5) . .
C2 C1 C6 C7 173.2(3) . .
C4 C5 C6 C1 1.5(5) . .
C4 C5 C6 C7 -174.9(3) . .
K1 O3 C7 N1 49.7(9) 15_575 .
K2 O3 C7 N1 -115.9(3) 15_575 .
K1 O3 C7 C6 -131.3(6) 15_575 .
K2 O3 C7 C6 63.0(4) 15_575 .
C8 N1 C7 O3 3.1(5) . .
C8 N1 C7 C6 -175.8(3) . .
C1 C6 C7 O3 -176.4(3) . .
C5 C6 C7 O3 -0.2(5) . .
C1 C6 C7 N1 2.6(5) . .
C5 C6 C7 N1 178.8(3) . .
C7 N1 C8 C9 141.2(4) . .
C7 N1 C8 C10 -93.1(4) . .
O4A K2 O4 C11 -125.2(11) 9 .
O4A K2 O4 C11 -59.9(11) . .
O4A K2 O4 C11 -46.7(12) 5 .
O4 K2 O4 C11 -138.0(10) 9 .
O4 K2 O4 C11 -24.3(12) 5 .
O3 K2 O4 C11 146.9(10) 23_765 .
O3 K2 O4 C11 75.5(10) 15_576 .
O3 K2 O4 C11 58.2(12) 19_657 .
C11A K2 O4 C11 -57.9(11) 5 .
C11A K2 O4 C11 -38.0(10) . .
C11A K2 O4 C11 -130.6(11) 9 .
K2 O4 C11 N2 48.1(13) . .
C12 N2 C11 O4 179.8(6) . .
C13 N2 C11 O4 -5.2(9) . .
O4A K2 O4A C11A -124.2(13) 9 .
O4A K2 O4A C11A -43.4(15) 5 .
O4 K2 O4A C11A -129.3(13) 9 .
O4 K2 O4A C11A 123.4(17) . .
O4 K2 O4A C11A -22.7(14) 5 .
O3 K2 O4A C11A 155.2(12) 23_765 .
O3 K2 O4A C11A 81.5(13) 15_576 .
O3 K2 O4A C11A 22.0(17) 19_657 .
C11A K2 O4A C11A -54.7(13) 5 .
C11A K2 O4A C11A -134.2(15) 9 .
O4A K2 C11A O4A 54.4(13) 9 .
O4A K2 C11A O4A 133.8(15) 5 .
O4 K2 C11A O4A 53.6(14) 9 .
O4 K2 C11A O4A -37.0(12) . .
O4 K2 C11A O4A 156.5(14) 5 .
O3 K2 C11A O4A -30.2(15) 23_765 .
O3 K2 C11A O4A -97.9(14) 15_576 .
O3 K2 C11A O4A -164.3(12) 19_657 .
C11A K2 C11A O4A 123.9(13) 5 .
C11A K2 C11A O4A 43.0(14) 9 .
